data_4345070
loop_
_publ_author_name
'Botezat, Olga'
'van Leusen, Jan'
'Kravtsov, Victor Ch'
'K\"ogerler, Paul'
'Baca, Svetlana G.'

_publ_section_title
;
 Ultralarge 3d/4f Coordination Wheels: From Carboxylate/Amino
 Alcohol-Supported {Fe4Ln2} to {Fe18Ln6} Rings.
;
_journal_issue 4
_journal_name_full 'Inorganic chemistry'
_journal_page_first 1814
_journal_page_last 1822
_journal_paper_doi 10.1021/acs.inorgchem.6b02100
_journal_volume 56
_journal_year 2017
_chemical_formula_sum 'C50 H104 Cl4 Dy2 Fe4 N22 O22'
_chemical_formula_weight 2055.75
_chemical_name_systematic
; 
 ? 
;
_space_group_IT_number 14
_symmetry_cell_setting monoclinic
_symmetry_space_group_name_Hall '-P 2yn'
_symmetry_space_group_name_H-M 'P 1 21/n 1'
_atom_sites_solution_hydrogens geom
_atom_sites_solution_primary direct
_atom_sites_solution_secondary difmap
_audit_creation_method SHELXL-97
_cell_angle_alpha 90.00
_cell_angle_beta 101.309(3)
_cell_angle_gamma 90.00
_cell_formula_units_Z 2
_cell_length_a 10.2958(15)
_cell_length_b 18.216(3)
_cell_length_c 22.117(3)
_cell_measurement_reflns_used 3932
_cell_measurement_temperature 100(2)
_cell_measurement_theta_max 23.38
_cell_measurement_theta_min 2.24
_cell_volume 4067.5(11)
_computing_cell_refinement 'Bruker SAINT'
_computing_data_collection 'Bruker APEX2'
_computing_data_reduction 'Bruker SAINT'
_computing_molecular_graphics 'Bruker SHELXTL'
_computing_publication_material 'Bruker SHELXTL'
_computing_structure_refinement 'SHELXL-97 (Sheldrick, 2008)'
_computing_structure_solution 'SHELXS-97 (Sheldrick, 2008)'
_diffrn_ambient_temperature 100(2)
_diffrn_measured_fraction_theta_full 0.999
_diffrn_measured_fraction_theta_max 0.999
_diffrn_measurement_device_type 'Bruker APEX-II CCD'
_diffrn_measurement_method '\f and \w scans'
_diffrn_radiation_monochromator graphite
_diffrn_radiation_source 'fine-focus sealed tube'
_diffrn_radiation_type MoK\a
_diffrn_radiation_wavelength 0.71073
_diffrn_reflns_av_R_equivalents 0.1044
_diffrn_reflns_av_sigmaI/netI 0.0666
_diffrn_reflns_limit_h_max 11
_diffrn_reflns_limit_h_min -11
_diffrn_reflns_limit_k_max 20
_diffrn_reflns_limit_k_min -20
_diffrn_reflns_limit_l_max 24
_diffrn_reflns_limit_l_min -24
_diffrn_reflns_number 36568
_diffrn_reflns_theta_full 23.26
_diffrn_reflns_theta_max 23.26
_diffrn_reflns_theta_min 2.19
_exptl_absorpt_coefficient_mu 2.717
_exptl_absorpt_correction_T_max 0.8120
_exptl_absorpt_correction_T_min 0.7543
_exptl_absorpt_correction_type multi-scan
_exptl_absorpt_process_details sadabs
_exptl_crystal_colour orange
_exptl_crystal_density_diffrn 1.679
_exptl_crystal_density_method 'not measured'
_exptl_crystal_description block
_exptl_crystal_F_000 2076
_exptl_crystal_size_max 0.11
_exptl_crystal_size_mid 0.09
_exptl_crystal_size_min 0.08
_refine_diff_density_max 2.056
_refine_diff_density_min -2.248
_refine_diff_density_rms 0.199
_refine_ls_extinction_coef 0.00082(17)
_refine_ls_extinction_expression Fc^*^=kFc[1+0.001xFc^2^\l^3^/sin(2\q)]^-1/4^
_refine_ls_extinction_method SHELXL
_refine_ls_goodness_of_fit_ref 1.357
_refine_ls_hydrogen_treatment constr
_refine_ls_matrix_type full
_refine_ls_number_parameters 465
_refine_ls_number_reflns 5840
_refine_ls_number_restraints 31
_refine_ls_restrained_S_all 1.356
_refine_ls_R_factor_all 0.1146
_refine_ls_R_factor_gt 0.0992
_refine_ls_shift/su_max 0.000
_refine_ls_shift/su_mean 0.000
_refine_ls_structure_factor_coef Fsqd
_refine_ls_weighting_details 'calc w=1/[\s^2^(Fo^2^)+(0.0000P)^2^+146.6077P] where P=(Fo^2^+2Fc^2^)/3'
_refine_ls_weighting_scheme calc
_refine_ls_wR_factor_gt 0.2103
_refine_ls_wR_factor_ref 0.2161
_reflns_number_gt 4979
_reflns_number_total 5840
_reflns_threshold_expression >2sigma(I)
_cod_data_source_file ic6b02100_si_008.cif
_cod_data_source_block sb452ss
_cod_depositor_comments
;
The following automatic conversions were performed:

'_symmetry_cell_setting' value 'Monoclinic' changed to 'monoclinic'
according to
/usr/data/users/saulius/crontab/automatic-downloads/rss-feeds/ACS/lib/dictionaries/cif_core.dic
dictionary named 'cif_core.dic' version 2.4.2 from 2011-04-26.

Automatic conversion script
Id: cif_fix_values 4268 2015-11-12 08:31:59Z antanas 

 Adding full bibliography for 4345065--4345072.cif.
;
_cod_original_cell_volume 4067.4(10)
_cod_original_sg_symbol_H-M P2(1)/n
_cod_database_code 4345070

loop_
_symmetry_equiv_pos_as_xyz
'x, y, z'
'-x+1/2, y+1/2, -z+1/2'
'-x, -y, -z'
'x-1/2, -y-1/2, z-1/2'

loop_
_atom_site_label
_atom_site_type_symbol
_atom_site_fract_x
_atom_site_fract_y
_atom_site_fract_z
_atom_site_U_iso_or_equiv
_atom_site_adp_type
_atom_site_occupancy
_atom_site_symmetry_multiplicity
_atom_site_calc_flag
_atom_site_refinement_flags
Dy1 Dy 0.42402(7) 0.09970(5) 0.12515(4) 0.0256(3) Uani 1 1 d .
Fe1 Fe 0.4790(2) -0.08307(13) 0.13006(11) 0.0221(6) Uani 1 1 d .
Fe2 Fe 0.4464(2) 0.17334(14) -0.01337(11) 0.0226(6) Uani 1 1 d .
C1 C 0.7518(16) 0.0954(11) 0.1731(8) 0.036(5) Uani 1 1 d .
H1A H 0.8359 0.1032 0.2029 0.043 Uiso 1 1 calc R
H1B H 0.7667 0.1087 0.1316 0.043 Uiso 1 1 calc R
C2 C 0.7141(15) 0.0158(9) 0.1734(8) 0.027(4) Uani 1 1 d .
H2A H 0.7758 -0.0142 0.1545 0.032 Uiso 1 1 calc R
H2B H 0.7191 -0.0012 0.2163 0.032 Uiso 1 1 calc R
C3 C 0.6661(17) 0.2187(9) 0.1697(7) 0.028(4) Uani 1 1 d D
H3A H 0.7559 0.2364 0.1884 0.034 Uiso 1 1 calc R
H3B H 0.6009 0.2507 0.1844 0.034 Uiso 1 1 calc R
C4 C 0.6462(17) 0.2238(9) 0.0998(7) 0.028(4) Uani 1 1 d DU
H4A H 0.6285 0.2754 0.0866 0.033 Uiso 1 1 calc R
H4B H 0.7276 0.2075 0.0862 0.033 Uiso 1 1 calc R
C5 C 0.6495(17) 0.1413(12) 0.2564(8) 0.036(5) Uani 1 1 d .
H5A H 0.7113 0.1789 0.2778 0.043 Uiso 1 1 calc R
H5B H 0.6805 0.0926 0.2733 0.043 Uiso 1 1 calc R
C6 C 0.5123(16) 0.1556(11) 0.2682(8) 0.031(4) Uani 1 1 d .
H6A H 0.5124 0.1503 0.3128 0.037 Uiso 1 1 calc R
H6B H 0.4853 0.2065 0.2559 0.037 Uiso 1 1 calc R
C7 C 0.1357(16) 0.0418(10) 0.1516(9) 0.033(5) Uani 1 1 d .
H7A H 0.0391 0.0325 0.1429 0.039 Uiso 1 1 calc R
H7B H 0.1612 0.0597 0.1946 0.039 Uiso 1 1 calc R
C8 C 0.2080(17) -0.0283(9) 0.1447(9) 0.031(4) Uani 1 1 d .
H8A H 0.2094 -0.0594 0.1816 0.037 Uiso 1 1 calc R
H8B H 0.1602 -0.0554 0.1083 0.037 Uiso 1 1 calc R
C9 C 0.1142(16) 0.0740(10) 0.0444(8) 0.030(3) Uani 1 1 d .
H9A H 0.0176 0.0831 0.0337 0.035 Uiso 1 1 calc R
H9B H 0.1297 0.0208 0.0402 0.035 Uiso 1 1 calc R
C10 C 0.1854(15) 0.1178(11) 0.0002(8) 0.031(3) Uani 1 1 d .
H10A H 0.1620 0.0973 -0.0420 0.037 Uiso 1 1 calc R
H10B H 0.1574 0.1699 -0.0013 0.037 Uiso 1 1 calc R
C11 C 0.1157(16) 0.1730(10) 0.1204(8) 0.030(3) Uani 1 1 d .
H11A H 0.0321 0.1681 0.1359 0.035 Uiso 1 1 calc R
H11B H 0.0965 0.2006 0.0812 0.035 Uiso 1 1 calc R
C12 C 0.2159(15) 0.2148(11) 0.1670(8) 0.031(3) Uani 1 1 d .
H12A H 0.1841 0.2655 0.1713 0.037 Uiso 1 1 calc R
H12B H 0.2279 0.1905 0.2077 0.037 Uiso 1 1 calc R
C13 C 0.3266(16) 0.3210(10) 0.0117(8) 0.026(4) Uani 1 1 d .
C14 C 0.3121(19) 0.3896(10) -0.0243(9) 0.036(5) Uani 1 1 d .
C15 C 0.420(3) 0.3957(17) -0.0624(16) 0.109(13) Uani 1 1 d .
H15A H 0.4171 0.3525 -0.0890 0.163 Uiso 1 1 calc R
H15B H 0.5067 0.3987 -0.0349 0.163 Uiso 1 1 calc R
H15C H 0.4052 0.4400 -0.0880 0.163 Uiso 1 1 calc R
C16 C 0.183(2) 0.3859(13) -0.0712(12) 0.070(8) Uani 1 1 d .
H16A H 0.1646 0.4339 -0.0911 0.105 Uiso 1 1 calc R
H16B H 0.1107 0.3725 -0.0504 0.105 Uiso 1 1 calc R
H16C H 0.1906 0.3489 -0.1025 0.105 Uiso 1 1 calc R
C17 C 0.306(4) 0.4561(13) 0.0164(13) 0.102(12) Uani 1 1 d .
H17A H 0.3921 0.4629 0.0440 0.152 Uiso 1 1 calc R
H17B H 0.2376 0.4485 0.0409 0.152 Uiso 1 1 calc R
H17C H 0.2846 0.4998 -0.0095 0.152 Uiso 1 1 calc R
C18 C 0.6653(16) 0.2210(10) -0.0797(8) 0.026(4) Uani 1 1 d .
C19 C 0.7806(17) 0.2750(10) -0.0818(9) 0.034(5) Uani 1 1 d .
C20 C 0.896(2) 0.2305(12) -0.0954(12) 0.055(6) Uani 1 1 d .
H20A H 0.8671 0.2023 -0.1335 0.083 Uiso 1 1 calc R
H20B H 0.9272 0.1968 -0.0612 0.083 Uiso 1 1 calc R
H20C H 0.9680 0.2637 -0.1005 0.083 Uiso 1 1 calc R
C21 C 0.731(2) 0.3288(12) -0.1329(10) 0.052(6) Uani 1 1 d U
H21A H 0.6474 0.3506 -0.1263 0.078 Uiso 1 1 calc R
H21B H 0.7151 0.3032 -0.1726 0.078 Uiso 1 1 calc R
H21C H 0.7966 0.3675 -0.1329 0.078 Uiso 1 1 calc R
C22 C 0.820(2) 0.3160(14) -0.0216(11) 0.070(8) Uani 1 1 d .
H22A H 0.8956 0.3477 -0.0232 0.105 Uiso 1 1 calc R
H22B H 0.8433 0.2808 0.0123 0.105 Uiso 1 1 calc R
H22C H 0.7449 0.3461 -0.0147 0.105 Uiso 1 1 calc R
C23 C 0.970(2) 0.9098(14) 0.3141(11) 0.062(7) Uani 1 1 d .
H23A H 1.0382 0.8845 0.3449 0.074 Uiso 1 1 calc R
H23B H 0.9512 0.8791 0.2764 0.074 Uiso 1 1 calc R
C24 C 0.402(2) -0.0511(13) 0.3406(11) 0.058(6) Uani 1 1 d .
H24A H 0.3280 -0.0782 0.3149 0.070 Uiso 1 1 calc R
H24B H 0.3638 -0.0132 0.3639 0.070 Uiso 1 1 calc R
C25 C 0.483(2) -0.1035(13) 0.3852(10) 0.054(6) Uani 1 1 d .
H25A H 0.5243 -0.1398 0.3625 0.081 Uiso 1 1 calc R
H25B H 0.4247 -0.1285 0.4089 0.081 Uiso 1 1 calc R
H25C H 0.5511 -0.0763 0.4134 0.081 Uiso 1 1 calc R
O1 O 0.5797(10) 0.0075(6) 0.1385(5) 0.024(3) Uani 1 1 d U
O2 O 0.5358(10) 0.1780(7) 0.0719(5) 0.028(3) Uani 1 1 d .
O3 O 0.4207(10) 0.1053(7) 0.2341(5) 0.029(3) Uani 1 1 d .
H3 H 0.3683 0.0656 0.2333 0.035 Uiso 1 1 d R
O4 O 0.3390(10) -0.0148(7) 0.1376(5) 0.028(3) Uani 1 1 d .
O5 O 0.3254(10) 0.1126(7) 0.0225(5) 0.026(3) Uani 1 1 d .
O6 O 0.3387(11) 0.2165(7) 0.1463(5) 0.030(3) Uani 1 1 d .
H6 H 0.3891 0.2603 0.1433 0.036 Uiso 1 1 d R
O7 O 0.3365(11) 0.2624(7) -0.0197(5) 0.033(3) Uani 1 1 d .
O8 O 0.3336(12) 0.3230(8) 0.0694(6) 0.040(3) Uani 1 1 d .
O9 O 0.5953(11) 0.2335(7) -0.0394(5) 0.030(3) Uani 1 1 d .
O10 O 0.6476(11) 0.1690(8) -0.1175(5) 0.033(3) Uani 1 1 d .
O11 O 0.4776(14) -0.0160(7) 0.3014(6) 0.046(4) Uani 1 1 d .
H11 H 0.5018 -0.0463 0.2784 0.055 Uiso 1 1 d R
N1 N 0.6500(13) 0.1432(8) 0.1892(6) 0.028(4) Uani 1 1 d .
N2 N 0.1672(13) 0.0980(9) 0.1092(6) 0.031(3) Uani 1 1 d U
N3 N 0.6336(13) -0.1488(9) 0.1065(6) 0.030(4) Uani 1 1 d .
N4 N 0.7297(14) -0.1722(8) 0.1398(7) 0.029(4) Uani 1 1 d .
N5 N 0.8245(18) -0.1905(9) 0.1714(8) 0.049(5) Uani 1 1 d .
N6 N 0.5335(14) -0.1153(7) 0.2199(7) 0.024(3) Uani 1 1 d .
N7 N 0.5224(14) -0.1808(12) 0.2361(8) 0.043(5) Uani 1 1 d .
N8 N 0.5141(19) -0.2416(12) 0.2506(10) 0.062(6) Uani 1 1 d .
N9 N 0.4442(12) -0.0794(8) 0.0317(6) 0.020(3) Uani 1 1 d .
N10 N 0.3321(13) -0.0714(7) 0.0028(6) 0.023(3) Uani 1 1 d .
N11 N 0.2271(14) -0.0639(9) -0.0274(7) 0.035(4) Uani 1 1 d U
Cl1 Cl 1.0293(6) 0.9961(4) 0.2965(3) 0.0646(17) Uani 1 1 d .
Cl2 Cl 0.8210(6) 0.9223(4) 0.3444(3) 0.0649(17) Uani 1 1 d .

loop_
_atom_site_aniso_label
_atom_site_aniso_U_11
_atom_site_aniso_U_22
_atom_site_aniso_U_33
_atom_site_aniso_U_23
_atom_site_aniso_U_13
_atom_site_aniso_U_12
Dy1 0.0091(4) 0.0431(6) 0.0233(5) -0.0032(4) 0.0002(3) 0.0009(4)
Fe1 0.0115(11) 0.0309(15) 0.0224(13) -0.0017(11) -0.0005(9) -0.0001(10)
Fe2 0.0081(11) 0.0362(15) 0.0217(13) -0.0043(11) -0.0012(9) -0.0029(10)
C1 0.018(9) 0.053(13) 0.032(10) -0.002(10) -0.006(8) 0.007(9)
C2 0.015(9) 0.023(10) 0.039(11) -0.004(8) -0.004(8) 0.002(7)
C3 0.021(9) 0.019(10) 0.041(11) -0.007(8) -0.004(8) 0.000(7)
C4 0.024(7) 0.020(7) 0.036(8) -0.004(6) -0.004(6) -0.005(6)
C5 0.019(9) 0.062(14) 0.023(10) -0.012(9) -0.005(8) -0.002(9)
C6 0.026(10) 0.042(12) 0.022(9) -0.010(8) -0.003(8) 0.007(9)
C7 0.010(8) 0.050(13) 0.042(11) -0.002(10) 0.013(8) 0.006(8)
C8 0.028(10) 0.015(10) 0.048(12) 0.003(8) 0.001(9) -0.005(8)
C9 0.011(6) 0.042(8) 0.035(7) 0.002(6) 0.004(5) 0.003(6)
C10 0.008(6) 0.056(9) 0.024(7) -0.005(6) -0.006(5) 0.006(6)
C11 0.011(6) 0.042(8) 0.035(7) 0.002(6) 0.004(5) 0.003(6)
C12 0.008(6) 0.056(9) 0.024(7) -0.005(6) -0.006(5) 0.006(6)
C13 0.016(9) 0.029(11) 0.034(11) -0.010(9) 0.010(8) -0.015(8)
C14 0.039(11) 0.022(11) 0.046(12) 0.005(9) 0.006(9) -0.015(9)
C15 0.066(18) 0.09(2) 0.19(3) 0.09(2) 0.07(2) 0.039(17)
C16 0.059(16) 0.052(16) 0.082(18) 0.005(14) -0.028(13) -0.010(13)
C17 0.19(4) 0.030(15) 0.08(2) -0.002(14) 0.00(2) -0.013(19)
C18 0.012(9) 0.039(12) 0.025(10) 0.020(9) -0.005(8) -0.007(8)
C19 0.024(10) 0.030(11) 0.049(12) 0.022(9) 0.012(9) -0.001(8)
C20 0.032(12) 0.044(14) 0.094(19) 0.010(13) 0.023(12) -0.002(10)
C21 0.047(9) 0.045(9) 0.062(9) 0.016(8) 0.006(7) 0.003(7)
C22 0.067(17) 0.076(19) 0.067(17) -0.025(14) 0.011(13) -0.052(15)
C23 0.062(15) 0.060(16) 0.061(15) 0.012(13) 0.004(12) 0.019(13)
C24 0.070(17) 0.054(15) 0.052(15) 0.004(12) 0.012(13) 0.008(13)
C25 0.041(12) 0.066(16) 0.051(13) 0.010(13) 0.000(10) -0.012(12)
O1 0.011(5) 0.031(6) 0.027(5) -0.011(5) -0.005(4) 0.007(5)
O2 0.010(6) 0.047(8) 0.023(6) -0.009(6) -0.003(5) -0.006(5)
O3 0.019(6) 0.034(7) 0.034(7) -0.007(6) 0.004(5) -0.008(6)
O4 0.009(6) 0.047(8) 0.029(7) 0.007(6) 0.001(5) 0.001(5)
O5 0.008(5) 0.041(8) 0.029(6) -0.005(6) 0.002(5) 0.002(5)
O6 0.015(6) 0.039(8) 0.036(7) 0.004(6) 0.005(5) -0.002(5)
O7 0.020(6) 0.044(8) 0.034(7) -0.017(6) 0.005(5) -0.003(6)
O8 0.036(8) 0.053(9) 0.028(8) -0.006(6) 0.001(6) -0.002(7)
O9 0.013(6) 0.047(8) 0.031(7) -0.005(6) 0.002(5) -0.008(6)
O10 0.016(6) 0.056(9) 0.025(7) -0.001(7) -0.002(5) -0.003(6)
O11 0.059(9) 0.038(8) 0.046(8) 0.021(7) 0.021(7) 0.009(7)
N1 0.011(7) 0.043(10) 0.028(8) -0.012(7) -0.003(6) 0.003(7)
N2 0.017(6) 0.047(7) 0.031(7) 0.001(6) 0.007(5) 0.006(6)
N3 0.009(7) 0.056(11) 0.025(8) -0.011(7) 0.000(6) 0.003(7)
N4 0.015(8) 0.024(9) 0.042(9) -0.007(7) -0.008(8) 0.006(7)
N5 0.056(12) 0.040(11) 0.044(11) 0.005(8) -0.007(9) 0.014(9)
N6 0.028(8) 0.008(8) 0.037(9) 0.005(6) 0.005(7) 0.006(6)
N7 0.011(8) 0.075(15) 0.037(10) -0.016(10) -0.010(7) 0.006(9)
N8 0.047(12) 0.051(13) 0.085(16) 0.031(12) 0.007(10) -0.003(10)
N9 0.009(7) 0.034(9) 0.017(7) 0.000(6) -0.001(6) 0.001(6)
N10 0.015(8) 0.023(8) 0.027(8) -0.003(6) -0.001(7) -0.001(6)
N11 0.019(7) 0.048(8) 0.037(7) -0.013(6) 0.001(6) 0.003(6)
Cl1 0.047(3) 0.070(4) 0.075(4) 0.022(3) 0.010(3) 0.000(3)
Cl2 0.056(4) 0.066(4) 0.070(4) 0.007(3) 0.005(3) -0.002(3)

loop_
_atom_type_symbol
_atom_type_description
_atom_type_scat_dispersion_real
_atom_type_scat_dispersion_imag
_atom_type_scat_source
C C 0.0033 0.0016 'International Tables Vol C Tables 4.2.6.8 and 6.1.1.4'
H H 0.0000 0.0000 'International Tables Vol C Tables 4.2.6.8 and 6.1.1.4'
N N 0.0061 0.0033 'International Tables Vol C Tables 4.2.6.8 and 6.1.1.4'
O O 0.0106 0.0060 'International Tables Vol C Tables 4.2.6.8 and 6.1.1.4'
Cl Cl 0.1484 0.1585 'International Tables Vol C Tables 4.2.6.8 and 6.1.1.4'
Fe Fe 0.3463 0.8444 'International Tables Vol C Tables 4.2.6.8 and 6.1.1.4'
Dy Dy -0.1892 4.4098 'International Tables Vol C Tables 4.2.6.8 and 6.1.1.4'

loop_
_geom_angle_atom_site_label_1
_geom_angle_atom_site_label_2
_geom_angle_atom_site_label_3
_geom_angle
_geom_angle_site_symmetry_1
_geom_angle_site_symmetry_3
O2 Dy1 O4 150.0(4) . .
O2 Dy1 O1 96.5(4) . .
O4 Dy1 O1 66.1(4) . .
O2 Dy1 O5 66.5(4) . .
O4 Dy1 O5 96.1(4) . .
O1 Dy1 O5 111.2(4) . .
O2 Dy1 O6 77.7(4) . .
O4 Dy1 O6 128.5(4) . .
O1 Dy1 O6 154.3(4) . .
O5 Dy1 O6 89.7(4) . .
O2 Dy1 O3 126.2(4) . .
O4 Dy1 O3 80.7(4) . .
O1 Dy1 O3 92.8(4) . .
O5 Dy1 O3 152.3(4) . .
O6 Dy1 O3 71.9(4) . .
O2 Dy1 N2 122.5(4) . .
O4 Dy1 N2 66.7(4) . .
O1 Dy1 N2 132.3(5) . .
O5 Dy1 N2 68.2(4) . .
O6 Dy1 N2 68.5(4) . .
O3 Dy1 N2 85.6(4) . .
O2 Dy1 N1 66.7(4) . .
O4 Dy1 N1 122.1(4) . .
O1 Dy1 N1 68.0(4) . .
O5 Dy1 N1 132.7(4) . .
O6 Dy1 N1 86.9(4) . .
O3 Dy1 N1 68.3(4) . .
N2 Dy1 N1 148.9(4) . .
O2 Dy1 Fe1 122.1(3) . .
O4 Dy1 Fe1 33.6(3) . .
O1 Dy1 Fe1 33.6(3) . .
O5 Dy1 Fe1 99.8(3) . .
O6 Dy1 Fe1 160.1(3) . .
O3 Dy1 Fe1 92.5(3) . .
N2 Dy1 Fe1 98.7(4) . .
N1 Dy1 Fe1 99.0(3) . .
O2 Dy1 Fe2 33.1(3) . .
O4 Dy1 Fe2 124.2(3) . .
O1 Dy1 Fe2 103.6(3) . .
O5 Dy1 Fe2 33.6(3) . .
O6 Dy1 Fe2 85.2(3) . .
O3 Dy1 Fe2 154.1(3) . .
N2 Dy1 Fe2 97.5(3) . .
N1 Dy1 Fe2 99.2(3) . .
Fe1 Dy1 Fe2 112.23(6) . .
O4 Fe1 O1 80.7(5) . .
O4 Fe1 O10 92.2(5) . 3_655
O1 Fe1 O10 172.3(5) . 3_655
O4 Fe1 N6 99.7(5) . .
O1 Fe1 N6 96.4(5) . .
O10 Fe1 N6 87.6(5) 3_655 .
O4 Fe1 N9 95.1(5) . .
O1 Fe1 N9 92.9(5) . .
O10 Fe1 N9 84.8(5) 3_655 .
N6 Fe1 N9 163.6(5) . .
O4 Fe1 N3 169.8(5) . .
O1 Fe1 N3 95.2(5) . .
O10 Fe1 N3 91.4(5) 3_655 .
N6 Fe1 N3 90.0(5) . .
N9 Fe1 N3 75.7(5) . .
O4 Fe1 Dy1 41.1(4) . .
O1 Fe1 Dy1 41.1(3) . .
O10 Fe1 Dy1 131.3(4) 3_655 .
N6 Fe1 Dy1 109.1(4) . .
N9 Fe1 Dy1 86.7(4) . .
N3 Fe1 Dy1 132.3(4) . .
O2 Fe2 O5 81.3(5) . .
O2 Fe2 O7 101.0(5) . .
O5 Fe2 O7 95.3(5) . .
O2 Fe2 O9 90.6(5) . .
O5 Fe2 O9 171.3(5) . .
O7 Fe2 O9 89.4(5) . .
O2 Fe2 N3 169.2(6) . 3_655
O5 Fe2 N3 96.8(5) . 3_655
O7 Fe2 N3 89.8(5) . 3_655
O9 Fe2 N3 90.6(5) . 3_655
O2 Fe2 N9 93.0(5) . 3_655
O5 Fe2 N9 91.4(5) . 3_655
O7 Fe2 N9 165.2(5) . 3_655
O9 Fe2 N9 85.7(5) . 3_655
N3 Fe2 N9 76.4(5) 3_655 3_655
O2 Fe2 Dy1 40.5(3) . .
O5 Fe2 Dy1 41.1(3) . .
O7 Fe2 Dy1 104.5(4) . .
O9 Fe2 Dy1 130.5(3) . .
N3 Fe2 Dy1 135.6(4) 3_655 .
N9 Fe2 Dy1 89.2(4) 3_655 .
N1 C1 C2 112.1(15) . .
N1 C1 H1A 109.2 . .
C2 C1 H1A 109.2 . .
N1 C1 H1B 109.2 . .
C2 C1 H1B 109.2 . .
H1A C1 H1B 107.9 . .
O1 C2 C1 108.5(13) . .
O1 C2 H2A 110.0 . .
C1 C2 H2A 110.0 . .
O1 C2 H2B 110.0 . .
C1 C2 H2B 110.0 . .
H2A C2 H2B 108.4 . .
N1 C3 C4 110.9(13) . .
N1 C3 H3A 109.5 . .
C4 C3 H3A 109.5 . .
N1 C3 H3B 109.5 . .
C4 C3 H3B 109.5 . .
H3A C3 H3B 108.0 . .
O2 C4 C3 109.7(13) . .
O2 C4 H4A 109.7 . .
C3 C4 H4A 109.7 . .
O2 C4 H4B 109.7 . .
C3 C4 H4B 109.7 . .
H4A C4 H4B 108.2 . .
N1 C5 C6 110.8(13) . .
N1 C5 H5A 109.5 . .
C6 C5 H5A 109.5 . .
N1 C5 H5B 109.5 . .
C6 C5 H5B 109.5 . .
H5A C5 H5B 108.1 . .
O3 C6 C5 110.0(14) . .
O3 C6 H6A 109.7 . .
C5 C6 H6A 109.7 . .
O3 C6 H6B 109.7 . .
C5 C6 H6B 109.7 . .
H6A C6 H6B 108.2 . .
N2 C7 C8 110.6(14) . .
N2 C7 H7A 109.5 . .
C8 C7 H7A 109.5 . .
N2 C7 H7B 109.5 . .
C8 C7 H7B 109.5 . .
H7A C7 H7B 108.1 . .
O4 C8 C7 111.6(14) . .
O4 C8 H8A 109.3 . .
C7 C8 H8A 109.3 . .
O4 C8 H8B 109.3 . .
C7 C8 H8B 109.3 . .
H8A C8 H8B 108.0 . .
N2 C9 C10 109.0(14) . .
N2 C9 H9A 109.9 . .
C10 C9 H9A 109.9 . .
N2 C9 H9B 109.9 . .
C10 C9 H9B 109.9 . .
H9A C9 H9B 108.3 . .
O5 C10 C9 108.5(13) . .
O5 C10 H10A 110.0 . .
C9 C10 H10A 110.0 . .
O5 C10 H10B 110.0 . .
C9 C10 H10B 110.0 . .
H10A C10 H10B 108.4 . .
N2 C11 C12 110.8(14) . .
N2 C11 H11A 109.5 . .
C12 C11 H11A 109.5 . .
N2 C11 H11B 109.5 . .
C12 C11 H11B 109.5 . .
H11A C11 H11B 108.1 . .
O6 C12 C11 108.8(14) . .
O6 C12 H12A 109.9 . .
C11 C12 H12A 109.9 . .
O6 C12 H12B 109.9 . .
C11 C12 H12B 109.9 . .
H12A C12 H12B 108.3 . .
O8 C13 O7 125.0(17) . .
O8 C13 C14 120.0(16) . .
O7 C13 C14 114.9(16) . .
C13 C14 C17 111.7(17) . .
C13 C14 C16 108.3(16) . .
C17 C14 C16 108(2) . .
C13 C14 C15 110.8(18) . .
C17 C14 C15 113(2) . .
C16 C14 C15 105(2) . .
C14 C15 H15A 109.5 . .
C14 C15 H15B 109.5 . .
H15A C15 H15B 109.5 . .
C14 C15 H15C 109.5 . .
H15A C15 H15C 109.5 . .
H15B C15 H15C 109.5 . .
C14 C16 H16A 109.5 . .
C14 C16 H16B 109.5 . .
H16A C16 H16B 109.5 . .
C14 C16 H16C 109.5 . .
H16A C16 H16C 109.5 . .
H16B C16 H16C 109.5 . .
C14 C17 H17A 109.5 . .
C14 C17 H17B 109.5 . .
H17A C17 H17B 109.5 . .
C14 C17 H17C 109.5 . .
H17A C17 H17C 109.5 . .
H17B C17 H17C 109.5 . .
O10 C18 O9 125.2(15) . .
O10 C18 C19 118.1(16) . .
O9 C18 C19 116.7(17) . .
C21 C19 C22 109.4(19) . .
C21 C19 C20 111.4(17) . .
C22 C19 C20 110.9(18) . .
C21 C19 C18 106.5(15) . .
C22 C19 C18 111.0(16) . .
C20 C19 C18 107.5(16) . .
C19 C20 H20A 109.5 . .
C19 C20 H20B 109.5 . .
H20A C20 H20B 109.5 . .
C19 C20 H20C 109.5 . .
H20A C20 H20C 109.5 . .
H20B C20 H20C 109.5 . .
C19 C21 H21A 109.5 . .
C19 C21 H21B 109.5 . .
H21A C21 H21B 109.5 . .
C19 C21 H21C 109.5 . .
H21A C21 H21C 109.5 . .
H21B C21 H21C 109.5 . .
C19 C22 H22A 109.5 . .
C19 C22 H22B 109.5 . .
H22A C22 H22B 109.5 . .
C19 C22 H22C 109.5 . .
H22A C22 H22C 109.5 . .
H22B C22 H22C 109.5 . .
Cl1 C23 Cl2 109.0(13) . .
Cl1 C23 H23A 109.9 . .
Cl2 C23 H23A 109.9 . .
Cl1 C23 H23B 109.9 . .
Cl2 C23 H23B 109.9 . .
H23A C23 H23B 108.3 . .
O11 C24 C25 112.9(19) . .
O11 C24 H24A 109.0 . .
C25 C24 H24A 109.0 . .
O11 C24 H24B 109.0 . .
C25 C24 H24B 109.0 . .
H24A C24 H24B 107.8 . .
C24 C25 H25A 109.5 . .
C24 C25 H25B 109.5 . .
H25A C25 H25B 109.5 . .
C24 C25 H25C 109.5 . .
H25A C25 H25C 109.5 . .
H25B C25 H25C 109.5 . .
C2 O1 Fe1 125.1(10) . .
C2 O1 Dy1 124.0(9) . .
Fe1 O1 Dy1 105.2(4) . .
C4 O2 Fe2 128.8(10) . .
C4 O2 Dy1 124.8(9) . .
Fe2 O2 Dy1 106.4(5) . .
C6 O3 Dy1 114.7(10) . .
C6 O3 H3 149.4 . .
Dy1 O3 H3 94.2 . .
C8 O4 Fe1 130.0(11) . .
C8 O4 Dy1 124.5(10) . .
Fe1 O4 Dy1 105.4(5) . .
C10 O5 Fe2 120.2(10) . .
C10 O5 Dy1 124.3(9) . .
Fe2 O5 Dy1 105.3(4) . .
C12 O6 Dy1 115.3(11) . .
C12 O6 H6 124.4 . .
Dy1 O6 H6 120.2 . .
C13 O7 Fe2 138.6(11) . .
C18 O9 Fe2 131.0(12) . .
C18 O10 Fe1 133.0(11) . 3_655
C24 O11 H11 110.1 . .
C1 N1 C3 111.2(14) . .
C1 N1 C5 111.9(14) . .
C3 N1 C5 109.8(14) . .
C1 N1 Dy1 107.1(10) . .
C3 N1 Dy1 105.5(9) . .
C5 N1 Dy1 111.1(10) . .
C7 N2 C9 109.0(15) . .
C7 N2 C11 113.6(13) . .
C9 N2 C11 110.4(13) . .
C7 N2 Dy1 105.6(9) . .
C9 N2 Dy1 107.7(9) . .
C11 N2 Dy1 110.4(10) . .
N4 N3 Fe2 130.3(12) . 3_655
N4 N3 Fe1 128.2(12) . .
Fe2 N3 Fe1 100.9(6) 3_655 .
N5 N4 N3 176.0(19) . .
N7 N6 Fe1 121.8(12) . .
N8 N7 N6 179(2) . .
N10 N9 Fe2 118.7(11) . 3_655
N10 N9 Fe1 119.4(10) . .
Fe2 N9 Fe1 100.3(5) 3_655 .
N11 N10 N9 176.8(17) . .

loop_
_geom_bond_atom_site_label_1
_geom_bond_atom_site_label_2
_geom_bond_distance
_geom_bond_site_symmetry_2
Dy1 O2 2.297(12) .
Dy1 O4 2.300(12) .
Dy1 O1 2.300(10) .
Dy1 O5 2.311(11) .
Dy1 O6 2.384(12) .
Dy1 O3 2.419(11) .
Dy1 N2 2.599(13) .
Dy1 N1 2.599(13) .
Dy1 Fe1 3.375(3) .
Dy1 Fe2 3.393(3) .
Fe1 O4 1.935(12) .
Fe1 O1 1.938(12) .
Fe1 O10 2.021(13) 3_655
Fe1 N6 2.041(14) .
Fe1 N9 2.136(13) .
Fe1 N3 2.137(14) .
Fe2 O2 1.932(11) .
Fe2 O5 1.948(11) .
Fe2 O7 1.968(13) .
Fe2 O9 2.057(12) .
Fe2 N3 2.111(14) 3_655
Fe2 N9 2.130(13) 3_655
C1 N1 1.46(2) .
C1 C2 1.50(3) .
C1 H1A 0.9900 .
C1 H1B 0.9900 .
C2 O1 1.454(18) .
C2 H2A 0.9900 .
C2 H2B 0.9900 .
C3 N1 1.46(2) .
C3 C4 1.520(16) .
C3 H3A 0.9900 .
C3 H3B 0.9900 .
C4 O2 1.446(19) .
C4 H4A 0.9900 .
C4 H4B 0.9900 .
C5 N1 1.49(2) .
C5 C6 1.51(2) .
C5 H5A 0.9900 .
C5 H5B 0.9900 .
C6 O3 1.42(2) .
C6 H6A 0.9900 .
C6 H6B 0.9900 .
C7 N2 1.47(2) .
C7 C8 1.50(2) .
C7 H7A 0.9900 .
C7 H7B 0.9900 .
C8 O4 1.41(2) .
C8 H8A 0.9900 .
C8 H8B 0.9900 .
C9 N2 1.50(2) .
C9 C10 1.55(2) .
C9 H9A 0.9900 .
C9 H9B 0.9900 .
C10 O5 1.432(18) .
C10 H10A 0.9900 .
C10 H10B 0.9900 .
C11 N2 1.50(2) .
C11 C12 1.51(2) .
C11 H11A 0.9900 .
C11 H11B 0.9900 .
C12 O6 1.427(19) .
C12 H12A 0.9900 .
C12 H12B 0.9900 .
C13 O8 1.26(2) .
C13 O7 1.29(2) .
C13 C14 1.47(3) .
C14 C17 1.52(3) .
C14 C16 1.52(3) .
C14 C15 1.52(3) .
C15 H15A 0.9800 .
C15 H15B 0.9800 .
C15 H15C 0.9800 .
C16 H16A 0.9800 .
C16 H16B 0.9800 .
C16 H16C 0.9800 .
C17 H17A 0.9800 .
C17 H17B 0.9800 .
C17 H17C 0.9800 .
C18 O10 1.25(2) .
C18 O9 1.27(2) .
C18 C19 1.55(2) .
C19 C21 1.51(3) .
C19 C22 1.51(3) .
C19 C20 1.52(3) .
C20 H20A 0.9800 .
C20 H20B 0.9800 .
C20 H20C 0.9800 .
C21 H21A 0.9800 .
C21 H21B 0.9800 .
C21 H21C 0.9800 .
C22 H22A 0.9800 .
C22 H22B 0.9800 .
C22 H22C 0.9800 .
C23 Cl1 1.76(3) .
C23 Cl2 1.81(2) .
C23 H23A 0.9900 .
C23 H23B 0.9900 .
C24 O11 1.42(3) .
C24 C25 1.50(3) .
C24 H24A 0.9900 .
C24 H24B 0.9900 .
C25 H25A 0.9800 .
C25 H25B 0.9800 .
C25 H25C 0.9800 .
O3 H3 0.9000 .
O6 H6 0.9611 .
O10 Fe1 2.021(13) 3_655
O11 H11 0.8203 .
N3 N4 1.190(19) .
N3 Fe2 2.111(14) 3_655
N4 N5 1.13(2) .
N6 N7 1.26(2) .
N7 N8 1.16(2) .
N9 N10 1.214(18) .
N9 Fe2 2.130(13) 3_655
N10 N11 1.162(19) .
